data_7130273
loop_
_publ_author_name
'Williams, Luke J.'
'Bhonoah, Yunas'
'Walton, James W.'

_publ_section_title
;
 Enolate SNAr of unactivated arenes via [(\h6-arene)RuCp]+ intermediates
;
_journal_name_full 'Chemical Communications'
_journal_paper_doi 10.1039/D2CC02508F
_journal_year 2022
_chemical_formula_moiety 'C12 H12 F Ru, F6 P'
_chemical_formula_sum 'C12 H12 F7 P Ru'
_chemical_formula_weight 421.26
_space_group_crystal_system monoclinic
_space_group_IT_number 14
_space_group_name_Hall '-P 2yn'
_space_group_name_H-M_alt 'P 1 21/n 1'
_atom_sites_solution_hydrogens geom
_atom_sites_solution_primary direct
_audit_creation_date 2022-01-26
_audit_creation_method
;
Olex2 1.5-beta
(compiled 2021.12.09 svn.r5202d8cf for OlexSys, GUI svn.r6439)
;
_audit_update_record
;
2022-05-03 deposited with the CCDC.	2022-06-17 downloaded from the CCDC.
;
_cell_angle_alpha 90
_cell_angle_beta 90.0265(11)
_cell_angle_gamma 90
_cell_formula_units_Z 4
_cell_length_a 9.0446(3)
_cell_length_b 14.1266(4)
_cell_length_c 10.6960(3)
_cell_measurement_reflns_used 9913
_cell_measurement_temperature 120.00
_cell_measurement_theta_max 31.60
_cell_measurement_theta_min 2.39
_cell_volume 1366.62(7)
_computing_cell_refinement 'SAINT V8.40A (Bruker, 2019)'
_computing_data_collection 'APEX3 v.2017.3_0 (Bruker AXS, 2017)'
_computing_data_reduction 'SAINT V8.40A (Bruker, 2019)'
_computing_molecular_graphics 'Olex2 1.5-beta (Dolomanov et al., 2009)'
_computing_publication_material 'Olex2 1.5-beta (Dolomanov et al., 2009)'
_computing_structure_refinement 'SHELXL 2017/1 (Sheldrick, 2015)'
_computing_structure_solution 'XS  (Sheldrick, 2008)'
_diffrn_ambient_temperature 120.00
_diffrn_detector 'Bruker PHOTON III C14 MM CPAD'
_diffrn_detector_area_resol_mean 54.4
_diffrn_detector_type 'CPA sensor'
_diffrn_measured_fraction_theta_full 0.997
_diffrn_measured_fraction_theta_max 0.998
_diffrn_measurement_device '3-circle diffractometer'
_diffrn_measurement_device_type 'Bruker D8 Venture'
_diffrn_measurement_method '\w- and \f-scan'
_diffrn_radiation_monochromator 'focusing mirrors'
_diffrn_radiation_probe x-ray
_diffrn_radiation_type 'Mo K\a'
_diffrn_radiation_wavelength 0.71073
_diffrn_reflns_av_R_equivalents 0.0388
_diffrn_reflns_av_unetI/netI 0.0251
_diffrn_reflns_Laue_measured_fraction_full 0.997
_diffrn_reflns_Laue_measured_fraction_max 0.998
_diffrn_reflns_limit_h_max 12
_diffrn_reflns_limit_h_min -12
_diffrn_reflns_limit_k_max 19
_diffrn_reflns_limit_k_min -19
_diffrn_reflns_limit_l_max 14
_diffrn_reflns_limit_l_min -14
_diffrn_reflns_number 27182
_diffrn_reflns_point_group_measured_fraction_full 0.997
_diffrn_reflns_point_group_measured_fraction_max 0.998
_diffrn_reflns_theta_full 25.242
_diffrn_reflns_theta_max 29.498
_diffrn_reflns_theta_min 2.388
_diffrn_source 'microfocus sealed X-ray tube'
_diffrn_source_current 1.4
_diffrn_source_power 0.07
_diffrn_source_type 'Incoatec I\mS 3.0 microsource'
_diffrn_source_voltage 50.0
_diffrn_standards_number 0
_exptl_absorpt_coefficient_mu 1.334
_exptl_absorpt_correction_T_max 0.4339
_exptl_absorpt_correction_T_min 0.3709
_exptl_absorpt_correction_type multi-scan
_exptl_absorpt_process_details
;
SADABS-2016/2 (Bruker,2016/2) was used for absorption correction.
wR2(int) was 0.0631 before and 0.0550 after correction.
The Ratio of minimum to maximum transmission is 0.8548.
The \l/2 correction factor is Not present.
;
_exptl_crystal_colour 'clear colourless'
_exptl_crystal_colour_lustre clear
_exptl_crystal_colour_primary colourless
_exptl_crystal_density_diffrn 2.047
_exptl_crystal_description block
_exptl_crystal_F_000 824
_exptl_crystal_size_max 0.14
_exptl_crystal_size_mid 0.09
_exptl_crystal_size_min 0.06
_refine_diff_density_max 0.987
_refine_diff_density_min -0.535
_refine_diff_density_rms 0.091
_refine_ls_extinction_method none
_refine_ls_goodness_of_fit_ref 1.069
_refine_ls_hydrogen_treatment constr
_refine_ls_matrix_type full
_refine_ls_number_parameters 240
_refine_ls_number_reflns 3817
_refine_ls_number_restraints 96
_refine_ls_restrained_S_all 1.129
_refine_ls_R_factor_all 0.0369
_refine_ls_R_factor_gt 0.0292
_refine_ls_shift/su_max 0.000
_refine_ls_shift/su_mean 0.000
_refine_ls_structure_factor_coef Fsqd
_refine_ls_weighting_details 'w=1/[\s^2^(Fo^2^)+(0.0265P)^2^+2.2159P] where P=(Fo^2^+2Fc^2^)/3'
_refine_ls_weighting_scheme calc
_refine_ls_wR_factor_gt 0.0676
_refine_ls_wR_factor_ref 0.0714
_reflns_Friedel_coverage 0.000
_reflns_number_gt 3272
_reflns_number_total 3817
_reflns_threshold_expression 'I > 2\s(I)'
_cod_data_source_file d2cc02508f2.cif
_cod_data_source_block 2a_22srv023
_cod_depositor_comments
;
The following automatic conversions were performed:

data item '_diffrn_radiation_probe' value 'X-ray' was changed to
'x-ray' in accordance with the
/home/data/users/saulius/crontab/automatic-downloads/rss-feeds/RSC/lib/dictionaries/cif_core.dic
dictionary named 'cif_core.dic' version 2.4.2 last updated on
2011-04-26.

Automatic conversion script
Id: cif_fix_values 7556 2019-12-06 15:28:31Z antanas 
;
_cod_database_code 7130273
_shelx_shelxl_version_number 2017/1
_shelx_space_group_comment
;
The symmetry employed for this shelxl refinement is uniquely defined
by the following loop, which should always be used as a source of
symmetry information in preference to the above space-group names.
They are only intended as comments.
;
_shelx_estimated_absorpt_t_max 0.924
_shelx_estimated_absorpt_t_min 0.835
_computing_bruker_data_scaling 'SADABS V2012/1 (Bruker AXS Inc.)'
_olex2_refinement_description
;
1. Fixed Uiso
 At 1.2 times of:
  All C(H) groups
 At 1.5 times of:
  All C(H,H,H) groups
2. Uiso/Uaniso restraints and constraints
Uanis(F1A) \\sim Ueq, Uanis(C2A) \\sim Ueq, Uanis(C3A) \\sim Ueq, Uanis(C4A)
\\sim Ueq, Uanis(C5A) \\sim Ueq, Uanis(C6A) \\sim Ueq, Uanis(C1A) \\sim Ueq,
Uanis(C2) \\sim Ueq, Uanis(C3) \\sim Ueq, Uanis(C4) \\sim Ueq, Uanis(C5) \\sim
Ueq, Uanis(C1) \\sim Ueq, Uanis(F1) \\sim Ueq, Uanis(C7) \\sim Ueq, Uanis(C7A)
\\sim Ueq, Uanis(C6) \\sim Ueq: with sigma of 0.003 and sigma for terminal
atoms of 0.008
3. Others
 Fixed Sof: F1(0.5) F1A(0.5) C2(0.5) C3(0.5) H3(0.5) C4(0.5) H4(0.5) C5(0.5)
 H5(0.5) C6(0.5) H6(0.5) C1(0.5) C2A(0.5) C3A(0.5) H3A(0.5) C4A(0.5) H4A(0.5)
 C5A(0.5) H5A(0.5) C6A(0.5) H6A(0.5) C1A(0.5) C7(0.5) H7A(0.5) H7B(0.5)
 H7C(0.5) C7A(0.5) H7AA(0.5) H7AB(0.5) H7AC(0.5)
4.a Aromatic/amide H refined with riding coordinates:
 C3(H3), C4(H4), C5(H5), C6(H6), C3A(H3A), C4A(H4A), C5A(H5A), C6A(H6A),
 C8(H8), C9(H9), C10(H10), C11(H11), C12(H12)
4.b Fitted hexagon refined as free rotating group:
 C2(C3,C4,C5,C6,C1), C2A(C3A,C4A,C5A,C6A,C1A)
4.c Idealised Me refined as rotating group:
 C7(H7A,H7B,H7C), C7A(H7AA,H7AB,H7AC)
;
_olex2_submission_special_instructions 'No special instructions were received'

loop_
_space_group_symop_operation_xyz
'x, y, z'
'-x+1/2, y+1/2, -z+1/2'
'-x, -y, -z'
'x-1/2, -y-1/2, z-1/2'

loop_
_atom_site_label
_atom_site_type_symbol
_atom_site_fract_x
_atom_site_fract_y
_atom_site_fract_z
_atom_site_U_iso_or_equiv
_atom_site_adp_type
_atom_site_occupancy
_atom_site_site_symmetry_order
_atom_site_calc_flag
_atom_site_refinement_flags_posn
_atom_site_refinement_flags_adp
_atom_site_refinement_flags_occupancy
_atom_site_disorder_assembly
_atom_site_disorder_group
Ru1 Ru 0.78769(2) 0.22952(2) 0.78705(2) 0.01921(6) Uani 1 1 d . . . . .
F1 F 0.9482(5) 0.2507(4) 0.5191(4) 0.0373(10) Uani 0.5 1 d . U P A 1
F1A F 0.9377(12) 0.2939(8) 0.5213(10) 0.121(4) Uani 0.5 1 d . U P A 2
C2 C 0.7457(5) 0.3130(2) 0.6159(4) 0.0190(11) Uani 0.5 1 d G U P A 1
C3 C 0.6139(5) 0.3040(3) 0.6816(4) 0.0242(13) Uani 0.5 1 d G U P A 1
H3 H 0.559523 0.358924 0.704493 0.029 Uiso 0.5 1 calc R U P A 1
C4 C 0.5616(4) 0.2148(4) 0.7140(5) 0.0296(15) Uani 0.5 1 d G U P A 1
H4 H 0.471523 0.208705 0.758882 0.035 Uiso 0.5 1 calc R U P A 1
C5 C 0.6411(6) 0.1345(3) 0.6805(5) 0.0244(14) Uani 0.5 1 d G U P A 1
H5 H 0.605403 0.073530 0.702614 0.029 Uiso 0.5 1 calc R U P A 1
C6 C 0.7729(5) 0.1435(3) 0.6148(5) 0.0240(13) Uani 0.5 1 d G U P A 1
H6 H 0.827282 0.088573 0.591956 0.029 Uiso 0.5 1 calc R U P A 1
C1 C 0.8252(4) 0.2327(4) 0.5825(4) 0.0180(11) Uani 0.5 1 d G U P A 1
C2A C 0.7017(7) 0.3222(3) 0.6414(6) 0.0364(17) Uani 0.5 1 d G U P A 2
C3A C 0.5828(6) 0.2825(4) 0.7049(5) 0.0358(17) Uani 0.5 1 d G U P A 2
H3A H 0.509553 0.322199 0.740940 0.043 Uiso 0.5 1 calc R U P A 2
C4A C 0.5711(5) 0.1847(4) 0.7156(5) 0.0305(15) Uani 0.5 1 d G U P A 2
H4A H 0.489828 0.157603 0.758975 0.037 Uiso 0.5 1 calc R U P A 2
C5A C 0.6783(7) 0.1266(3) 0.6628(6) 0.0342(18) Uani 0.5 1 d G U P A 2
H5A H 0.670249 0.059804 0.670157 0.041 Uiso 0.5 1 calc R U P A 2
C6A C 0.7971(6) 0.1663(4) 0.5994(6) 0.0384(19) Uani 0.5 1 d G U P A 2
H6A H 0.870396 0.126600 0.563302 0.046 Uiso 0.5 1 calc R U P A 2
C1A C 0.8089(5) 0.2641(4) 0.5886(5) 0.0321(16) Uani 0.5 1 d G U P A 2
C7 C 0.7862(8) 0.4158(4) 0.5891(6) 0.0378(15) Uani 0.5 1 d . U P A 1
H7A H 0.751662 0.433178 0.505351 0.057 Uiso 0.5 1 calc R U P A 1
H7B H 0.893779 0.423398 0.593595 0.057 Uiso 0.5 1 calc R U P A 1
H7C H 0.739191 0.456986 0.651244 0.057 Uiso 0.5 1 calc R U P A 1
C7A C 0.7033(11) 0.4227(6) 0.6408(8) 0.058(2) Uani 0.5 1 d . U P A 2
H7AA H 0.687671 0.446207 0.725937 0.087 Uiso 0.5 1 calc R U P A 2
H7AB H 0.624220 0.446104 0.586244 0.087 Uiso 0.5 1 calc R U P A 2
H7AC H 0.798978 0.445070 0.609685 0.087 Uiso 0.5 1 calc R U P A 2
C8 C 1.0051(3) 0.2360(2) 0.8738(2) 0.0280(5) Uani 1 1 d . . . . .
H8 H 1.094761 0.235803 0.827529 0.034 Uiso 1 1 calc R U . . .
C9 C 0.9236(3) 0.31721(19) 0.9097(2) 0.0253(5) Uani 1 1 d . . . . .
H9 H 0.949359 0.381042 0.892286 0.030 Uiso 1 1 calc R U . . .
C10 C 0.7970(3) 0.28667(19) 0.9761(2) 0.0263(5) Uani 1 1 d . . . . .
H10 H 0.722495 0.326340 1.010378 0.032 Uiso 1 1 calc R U . . .
C11 C 0.8008(3) 0.1866(2) 0.9826(2) 0.0268(5) Uani 1 1 d . . . . .
H11 H 0.729804 0.147361 1.022444 0.032 Uiso 1 1 calc R U . . .
C12 C 0.9293(3) 0.1553(2) 0.9191(3) 0.0294(6) Uani 1 1 d . . . . .
H12 H 0.959305 0.091360 0.908714 0.035 Uiso 1 1 calc R U . . .
P1 P 0.26751(7) 0.48932(5) 0.78936(6) 0.02192(13) Uani 1 1 d . . . . .
F2 F 0.3706(2) 0.47676(12) 0.66856(15) 0.0352(4) Uani 1 1 d . . . . .
F3 F 0.2576(2) 0.60045(12) 0.76269(18) 0.0409(4) Uani 1 1 d . . . . .
F4 F 0.4092(2) 0.50624(17) 0.87342(19) 0.0529(6) Uani 1 1 d . . . . .
F5 F 0.2777(2) 0.37814(13) 0.81509(18) 0.0432(5) Uani 1 1 d . . . . .
F6 F 0.1248(2) 0.47211(16) 0.70488(19) 0.0489(5) Uani 1 1 d . . . . .
F7 F 0.1636(2) 0.50114(13) 0.90881(17) 0.0416(4) Uani 1 1 d . . . . .

loop_
_atom_site_aniso_label
_atom_site_aniso_U_11
_atom_site_aniso_U_22
_atom_site_aniso_U_33
_atom_site_aniso_U_23
_atom_site_aniso_U_13
_atom_site_aniso_U_12
Ru1 0.01805(9) 0.02364(10) 0.01594(9) -0.00044(7) -0.00790(6) -0.00095(7)
F1 0.0164(15) 0.079(3) 0.0162(16) 0.0012(18) 0.0061(12) -0.0011(17)
F1A 0.105(6) 0.177(8) 0.080(5) 0.007(5) 0.004(4) -0.042(5)
C2 0.0152(19) 0.028(2) 0.0134(18) 0.0022(17) -0.0067(16) -0.0026(17)
C3 0.022(2) 0.033(2) 0.018(2) 0.0007(19) -0.0058(17) 0.0047(19)
C4 0.022(2) 0.038(3) 0.028(2) 0.000(2) -0.0088(18) 0.001(2)
C5 0.019(2) 0.034(2) 0.020(2) -0.0020(18) -0.0064(18) -0.0136(18)
C6 0.032(2) 0.022(2) 0.018(2) -0.0034(18) -0.0076(18) -0.0028(19)
C1 0.0187(19) 0.021(2) 0.0137(18) -0.0051(17) -0.0040(15) 0.0054(17)
C2A 0.041(3) 0.033(2) 0.035(3) 0.003(2) -0.016(2) 0.005(2)
C3A 0.031(2) 0.040(3) 0.037(3) 0.006(2) -0.016(2) 0.000(2)
C4A 0.028(2) 0.031(3) 0.033(2) 0.002(2) -0.0147(19) -0.010(2)
C5A 0.037(3) 0.036(3) 0.030(3) -0.007(2) -0.009(2) -0.001(2)
C6A 0.039(3) 0.049(3) 0.028(3) -0.007(2) -0.006(2) -0.010(2)
C1A 0.033(3) 0.039(3) 0.024(2) 0.003(2) -0.0056(19) -0.003(2)
C7 0.054(4) 0.024(3) 0.035(3) 0.016(2) -0.032(3) -0.013(3)
C7A 0.082(5) 0.041(4) 0.052(4) 0.009(3) -0.040(4) 0.010(4)
C8 0.0188(11) 0.0425(15) 0.0227(12) -0.0033(11) -0.0096(9) -0.0009(10)
C9 0.0276(12) 0.0263(13) 0.0219(11) -0.0013(10) -0.0093(10) -0.0058(10)
C10 0.0267(12) 0.0338(14) 0.0183(11) -0.0055(10) -0.0060(9) 0.0004(10)
C11 0.0294(13) 0.0320(14) 0.0191(11) 0.0052(10) -0.0095(10) -0.0057(10)
C12 0.0305(13) 0.0300(13) 0.0278(13) -0.0005(11) -0.0166(11) 0.0067(11)
P1 0.0250(3) 0.0212(3) 0.0196(3) -0.0008(2) -0.0023(2) -0.0028(2)
F2 0.0429(10) 0.0326(9) 0.0302(8) -0.0022(7) 0.0089(7) -0.0002(7)
F3 0.0563(12) 0.0238(8) 0.0427(10) 0.0046(7) 0.0126(9) 0.0027(8)
F4 0.0441(11) 0.0721(15) 0.0425(11) 0.0021(10) -0.0227(9) -0.0159(10)
F5 0.0576(12) 0.0238(9) 0.0482(11) 0.0068(8) 0.0101(9) 0.0019(8)
F6 0.0337(10) 0.0684(14) 0.0446(11) -0.0045(10) -0.0164(8) -0.0084(9)
F7 0.0566(12) 0.0346(9) 0.0337(9) -0.0041(7) 0.0178(8) -0.0077(8)

loop_
_atom_type_symbol
_atom_type_description
_atom_type_scat_dispersion_real
_atom_type_scat_dispersion_imag
_atom_type_scat_source
C C 0.0033 0.0016 'International Tables Vol C Tables 4.2.6.8 and 6.1.1.4'
H H 0.0000 0.0000 'International Tables Vol C Tables 4.2.6.8 and 6.1.1.4'
F F 0.0171 0.0103 'International Tables Vol C Tables 4.2.6.8 and 6.1.1.4'
P P 0.1023 0.0942 'International Tables Vol C Tables 4.2.6.8 and 6.1.1.4'
Ru Ru -1.2594 0.8363 'International Tables Vol C Tables 4.2.6.8 and 6.1.1.4'

loop_
_geom_angle_atom_site_label_1
_geom_angle_atom_site_label_2
_geom_angle_atom_site_label_3
_geom_angle
_geom_angle_site_symmetry_1
_geom_angle_site_symmetry_3
_geom_angle_publ_flag
C2 Ru1 C6 65.98(9) . . ?
C2 Ru1 C1 36.62(6) . . ?
C3 Ru1 C2 36.73(6) . . ?
C3 Ru1 C5 66.25(11) . . ?
C3 Ru1 C6 78.08(9) . . ?
C3 Ru1 C1 66.06(9) . . ?
C4 Ru1 C2 66.20(9) . . ?
C4 Ru1 C3 36.82(7) . . ?
C4 Ru1 C5 36.81(7) . . ?
C4 Ru1 C6 66.17(11) . . ?
C4 Ru1 C1 78.08(9) . . ?
C5 Ru1 C2 78.08(9) . . ?
C5 Ru1 C6 36.70(7) . . ?
C5 Ru1 C1 66.04(10) . . ?
C6 Ru1 C1 36.61(7) . . ?
C2A Ru1 C3A 37.17(7) . . ?
C2A Ru1 C4A 66.79(11) . . ?
C2A Ru1 C5A 78.76(12) . . ?
C2A Ru1 C6A 66.74(12) . . ?
C2A Ru1 C1A 37.15(8) . . ?
C2A Ru1 C9 106.84(14) . . ?
C2A Ru1 C10 117.05(16) . . ?
C2A Ru1 C11 150.73(19) . . ?
C3A Ru1 C4A 37.02(8) . . ?
C3A Ru1 C5A 66.57(12) . . ?
C3A Ru1 C6A 78.76(12) . . ?
C3A Ru1 C1A 66.88(11) . . ?
C4A Ru1 C5A 36.83(8) . . ?
C4A Ru1 C6A 66.44(13) . . ?
C6A Ru1 C5A 36.81(9) . . ?
C1A Ru1 C4A 78.76(12) . . ?
C1A Ru1 C5A 66.52(13) . . ?
C1A Ru1 C6A 36.96(8) . . ?
C8 Ru1 C2 119.05(13) . . ?
C8 Ru1 C3 147.45(16) . . ?
C8 Ru1 C4 174.74(14) . . ?
C8 Ru1 C5 142.15(16) . . ?
C8 Ru1 C6 115.64(14) . . ?
C8 Ru1 C1 106.35(12) . . ?
C8 Ru1 C2A 127.01(16) . . ?
C8 Ru1 C3A 157.53(17) . . ?
C8 Ru1 C4A 165.16(17) . . ?
C8 Ru1 C5A 133.67(16) . . ?
C8 Ru1 C6A 111.77(15) . . ?
C8 Ru1 C1A 108.96(15) . . ?
C8 Ru1 C9 37.93(10) . . ?
C8 Ru1 C10 63.52(10) . . ?
C8 Ru1 C11 63.51(10) . . ?
C9 Ru1 C2 106.96(12) . . ?
C9 Ru1 C3 115.98(13) . . ?
C9 Ru1 C4 142.24(16) . . ?
C9 Ru1 C5 174.18(14) . . ?
C9 Ru1 C6 147.84(15) . . ?
C9 Ru1 C1 119.73(13) . . ?
C9 Ru1 C3A 121.68(15) . . ?
C9 Ru1 C4A 151.02(17) . . ?
C9 Ru1 C5A 171.60(16) . . ?
C9 Ru1 C6A 139.21(17) . . ?
C9 Ru1 C1A 114.04(15) . . ?
C10 Ru1 C2 125.28(13) . . ?
C10 Ru1 C3 108.98(12) . . ?
C10 Ru1 C4 113.61(14) . . ?
C10 Ru1 C5 136.76(15) . . ?
C10 Ru1 C6 168.28(14) . . ?
C10 Ru1 C1 154.63(14) . . ?
C10 Ru1 C3A 106.21(14) . . ?
C10 Ru1 C4A 117.64(16) . . ?
C10 Ru1 C5A 145.18(17) . . ?
C10 Ru1 C6A 175.03(15) . . ?
C10 Ru1 C1A 144.57(18) . . ?
C10 Ru1 C9 37.85(10) . . ?
C10 Ru1 C11 37.89(10) . . ?
C11 Ru1 C2 162.16(14) . . ?
C11 Ru1 C3 131.49(14) . . ?
C11 Ru1 C4 111.41(13) . . ?
C11 Ru1 C5 111.05(13) . . ?
C11 Ru1 C6 130.50(14) . . ?
C11 Ru1 C1 160.87(14) . . ?
C11 Ru1 C3A 121.83(17) . . ?
C11 Ru1 C4A 107.58(15) . . ?
C11 Ru1 C5A 114.78(16) . . ?
C11 Ru1 C6A 139.51(18) . . ?
C11 Ru1 C1A 171.24(17) . . ?
C11 Ru1 C9 63.30(10) . . ?
C12 Ru1 C2 153.61(15) . . ?
C12 Ru1 C3 169.33(15) . . ?
C12 Ru1 C4 137.09(15) . . ?
C12 Ru1 C5 113.33(14) . . ?
C12 Ru1 C6 108.13(13) . . ?
C12 Ru1 C1 124.10(13) . . ?
C12 Ru1 C2A 164.56(18) . . ?
C12 Ru1 C3A 157.82(18) . . ?
C12 Ru1 C4A 127.73(16) . . ?
C12 Ru1 C5A 109.74(15) . . ?
C12 Ru1 C6A 111.96(16) . . ?
C12 Ru1 C1A 133.32(18) . . ?
C12 Ru1 C8 37.99(11) . . ?
C12 Ru1 C9 63.39(10) . . ?
C12 Ru1 C10 63.48(10) . . ?
C12 Ru1 C11 37.96(11) . . ?
C3 C2 Ru1 71.32(15) . . ?
C3 C2 C1 120.0 . . ?
C3 C2 C7 112.8(5) . . ?
C1 C2 Ru1 71.87(15) . . ?
C1 C2 C7 127.2(5) . . ?
C7 C2 Ru1 128.5(3) . . ?
Ru1 C3 H3 128.9 . . ?
C2 C3 Ru1 71.95(15) . . ?
C2 C3 H3 120.0 . . ?
C4 C3 Ru1 71.46(15) . . ?
C4 C3 C2 120.0 . . ?
C4 C3 H3 120.0 . . ?
Ru1 C4 H4 128.8 . . ?
C3 C4 Ru1 71.72(14) . . ?
C3 C4 H4 120.0 . . ?
C5 C4 Ru1 71.78(15) . . ?
C5 C4 C3 120.0 . . ?
C5 C4 H4 120.0 . . ?
Ru1 C5 H5 128.9 . . ?
C4 C5 Ru1 71.41(15) . . ?
C4 C5 H5 120.0 . . ?
C4 C5 C6 120.0 . . ?
C6 C5 Ru1 71.96(15) . . ?
C6 C5 H5 120.0 . . ?
Ru1 C6 H6 129.2 . . ?
C5 C6 Ru1 71.34(15) . . ?
C5 C6 H6 120.0 . . ?
C5 C6 C1 120.0 . . ?
C1 C6 Ru1 71.83(14) . . ?
C1 C6 H6 120.0 . . ?
F1 C1 Ru1 129.6(4) . . ?
F1 C1 C2 114.1(5) . . ?
F1 C1 C6 125.9(5) . . ?
C2 C1 Ru1 71.51(14) . . ?
C6 C1 Ru1 71.57(14) . . ?
C6 C1 C2 120.0 . . ?
C3A C2A Ru1 71.60(17) . . ?
C3A C2A C1A 120.0 . . ?
C3A C2A C7A 114.4(7) . . ?
C1A C2A Ru1 71.74(18) . . ?
C1A C2A C7A 125.6(7) . . ?
C7A C2A Ru1 126.9(4) . . ?
Ru1 C3A H3A 129.1 . . ?
C2A C3A Ru1 71.22(17) . . ?
C2A C3A H3A 120.0 . . ?
C2A C3A C4A 120.0 . . ?
C4A C3A Ru1 72.00(18) . . ?
C4A C3A H3A 120.0 . . ?
Ru1 C4A H4A 129.5 . . ?
C3A C4A Ru1 70.99(17) . . ?
C3A C4A H4A 120.0 . . ?
C5A C4A Ru1 71.89(18) . . ?
C5A C4A C3A 120.0 . . ?
C5A C4A H4A 120.0 . . ?
Ru1 C5A H5A 129.8 . . ?
C4A C5A Ru1 71.27(17) . . ?
C4A C5A H5A 120.0 . . ?
C4A C5A C6A 120.0 . . ?
C6A C5A Ru1 71.41(17) . . ?
C6A C5A H5A 120.0 . . ?
Ru1 C6A H6A 129.6 . . ?
C5A C6A Ru1 71.79(17) . . ?
C5A C6A H6A 120.0 . . ?
C1A C6A Ru1 71.02(17) . . ?
C1A C6A C5A 120.0 . . ?
C1A C6A H6A 120.0 . . ?
F1A C1A Ru1 128.7(6) . . ?
C2A C1A Ru1 71.11(17) . . ?
C2A C1A F1A 126.7(7) . . ?
C6A C1A Ru1 72.02(18) . . ?
C6A C1A F1A 113.3(7) . . ?
C6A C1A C2A 120.0 . . ?
C2 C7 H7A 109.5 . . ?
C2 C7 H7B 109.5 . . ?
C2 C7 H7C 109.5 . . ?
H7A C7 H7B 109.5 . . ?
H7A C7 H7C 109.5 . . ?
H7B C7 H7C 109.5 . . ?
C2A C7A H7AA 109.5 . . ?
C2A C7A H7AB 109.5 . . ?
C2A C7A H7AC 109.5 . . ?
H7AA C7A H7AB 109.5 . . ?
H7AA C7A H7AC 109.5 . . ?
H7AB C7A H7AC 109.5 . . ?
Ru1 C8 H8 123.3 . . ?
C9 C8 Ru1 71.29(14) . . ?
C9 C8 H8 126.1 . . ?
C12 C8 Ru1 70.98(14) . . ?
C12 C8 H8 126.1 . . ?
C12 C8 C9 107.8(2) . . ?
Ru1 C9 H9 124.0 . . ?
C8 C9 Ru1 70.77(14) . . ?
C8 C9 H9 125.9 . . ?
C10 C9 Ru1 70.93(14) . . ?
C10 C9 C8 108.1(2) . . ?
C10 C9 H9 125.9 . . ?
Ru1 C10 H10 123.3 . . ?
C9 C10 Ru1 71.22(14) . . ?
C9 C10 H10 126.0 . . ?
C9 C10 C11 108.0(2) . . ?
C11 C10 Ru1 71.11(14) . . ?
C11 C10 H10 126.0 . . ?
Ru1 C11 H11 123.8 . . ?
C10 C11 Ru1 71.00(14) . . ?
C10 C11 H11 126.0 . . ?
C10 C11 C12 108.0(2) . . ?
C12 C11 Ru1 70.82(14) . . ?
C12 C11 H11 126.0 . . ?
Ru1 C12 H12 123.4 . . ?
C8 C12 Ru1 71.03(14) . . ?
C8 C12 C11 108.1(2) . . ?
C8 C12 H12 126.0 . . ?
C11 C12 Ru1 71.22(14) . . ?
C11 C12 H12 126.0 . . ?
F3 P1 F2 89.87(10) . . ?
F4 P1 F2 90.20(11) . . ?
F4 P1 F3 89.92(12) . . ?
F4 P1 F5 90.24(12) . . ?
F4 P1 F6 179.89(14) . . ?
F4 P1 F7 90.36(11) . . ?
F5 P1 F2 89.80(10) . . ?
F5 P1 F3 179.63(11) . . ?
F6 P1 F2 89.85(10) . . ?
F6 P1 F3 90.18(12) . . ?
F6 P1 F5 89.66(12) . . ?
F6 P1 F7 89.60(11) . . ?
F7 P1 F2 179.38(11) . . ?
F7 P1 F3 90.40(10) . . ?
F7 P1 F5 89.93(10) . . ?

loop_
_geom_bond_atom_site_label_1
_geom_bond_atom_site_label_2
_geom_bond_distance
_geom_bond_site_symmetry_2
_geom_bond_publ_flag
Ru1 C2 2.210(4) . ?
Ru1 C3 2.202(4) . ?
Ru1 C4 2.199(5) . ?
Ru1 C5 2.203(5) . ?
Ru1 C6 2.211(4) . ?
Ru1 C1 2.215(4) . ?
Ru1 C2A 2.178(5) . ?
Ru1 C3A 2.183(5) . ?
Ru1 C4A 2.196(5) . ?
Ru1 C5A 2.204(5) . ?
Ru1 C6A 2.199(5) . ?
Ru1 C1A 2.186(5) . ?
Ru1 C8 2.176(2) . ?
Ru1 C9 2.183(2) . ?
Ru1 C10 2.179(2) . ?
Ru1 C11 2.181(2) . ?
Ru1 C12 2.175(2) . ?
F1 C1 1.328(5) . ?
F1A C1A 1.434(11) . ?
C2 C3 1.3900 . ?
C2 C1 1.3900 . ?
C2 C7 1.526(6) . ?
C3 H3 0.9500 . ?
C3 C4 1.3900 . ?
C4 H4 0.9500 . ?
C4 C5 1.3900 . ?
C5 H5 0.9500 . ?
C5 C6 1.3900 . ?
C6 H6 0.9500 . ?
C6 C1 1.3900 . ?
C2A C3A 1.3900 . ?
C2A C1A 1.3900 . ?
C2A C7A 1.420(9) . ?
C3A H3A 0.9500 . ?
C3A C4A 1.3900 . ?
C4A H4A 0.9500 . ?
C4A C5A 1.3900 . ?
C5A H5A 0.9500 . ?
C5A C6A 1.3900 . ?
C6A H6A 0.9500 . ?
C6A C1A 1.3900 . ?
C7 H7A 0.9800 . ?
C7 H7B 0.9800 . ?
C7 H7C 0.9800 . ?
C7A H7AA 0.9800 . ?
C7A H7AB 0.9800 . ?
C7A H7AC 0.9800 . ?
C8 H8 0.9500 . ?
C8 C9 1.417(4) . ?
C8 C12 1.416(4) . ?
C9 H9 0.9500 . ?
C9 C10 1.415(4) . ?
C10 H10 0.9500 . ?
C10 C11 1.415(4) . ?
C11 H11 0.9500 . ?
C11 C12 1.417(4) . ?
C12 H12 0.9500 . ?
P1 F2 1.6038(17) . ?
P1 F3 1.5981(18) . ?
P1 F4 1.5831(19) . ?
P1 F5 1.5973(19) . ?
P1 F6 1.5937(19) . ?
P1 F7 1.5951(18) . ?
